data_4327634
loop_
_publ_author_name
'Jason A. Halfen'
'Joseph M. Uhan'
'Derek C. Fox'
'Mark P. Mehn'
'Lawrence Que'

_publ_section_title
;
 Copper(II) Complexes of Pyridyl-Appended Diazacycloalkanes: Synthesis,
 Characterization, and Application to Catalytic Olefin Aziridination
;
_journal_name_full 'Inorganic Chemistry'
_journal_page_first 4913
_journal_page_last 4920
_journal_paper_doi 10.1021/ic000664+
_journal_volume 39
_journal_year 2000
_chemical_formula_sum 'C19 H25 Cu F12 N5 P2'
_chemical_formula_weight 676.92
_chemical_name_common 5
_chemical_name_systematic
; 
 ? 
;
_space_group_IT_number 14
_symmetry_cell_setting monoclinic
_symmetry_space_group_name_Hall '-P 2ybc'
_symmetry_space_group_name_H-M 'P 1 21/c 1'
_atom_sites_solution_hydrogens geom
_atom_sites_solution_primary direct
_atom_sites_solution_secondary difmap
_audit_creation_method SHELXL-97
_cell_angle_alpha 90.00
_cell_angle_beta 91.01(3)
_cell_angle_gamma 90.00
_cell_formula_units_Z 4
_cell_length_a 11.733(2)
_cell_length_b 13.645(3)
_cell_length_c 16.509(3)
_cell_measurement_reflns_used 25
_cell_measurement_temperature 293(2)
_cell_measurement_theta_max 13.06
_cell_measurement_theta_min 8.62
_cell_volume 2642.6(9)
_computing_cell_refinement 'Bruker XSCANS'
_computing_data_collection 'Bruker XSCANS'
_computing_data_reduction 'Bruker SHELXTL'
_computing_molecular_graphics 'Bruker SHELXTL'
_computing_publication_material 'Bruker SHELXTL'
_computing_structure_refinement 'SHELXL-97 (Sheldrick, 1997)'
_computing_structure_solution 'SHELXS-97 (Sheldrick, 1990)'
_diffrn_ambient_temperature 293(2)
_diffrn_measured_fraction_theta_full 1.000
_diffrn_measured_fraction_theta_max 1.000
_diffrn_measurement_device_type 'Bruker P4'
_diffrn_measurement_method 'Omega 2-theta scans'
_diffrn_radiation_monochromator graphite
_diffrn_radiation_source 'fine-focus sealed tube'
_diffrn_radiation_type MoK\a
_diffrn_radiation_wavelength 0.71073
_diffrn_reflns_av_R_equivalents 0.0349
_diffrn_reflns_av_sigmaI/netI 0.1125
_diffrn_reflns_limit_h_max 14
_diffrn_reflns_limit_h_min 0
_diffrn_reflns_limit_k_max 16
_diffrn_reflns_limit_k_min 0
_diffrn_reflns_limit_l_max 20
_diffrn_reflns_limit_l_min -20
_diffrn_reflns_number 5421
_diffrn_reflns_theta_full 25.94
_diffrn_reflns_theta_max 25.94
_diffrn_reflns_theta_min 2.29
_diffrn_standards_interval_time '5400 seconds'
_diffrn_standards_number 2
_exptl_absorpt_coefficient_mu 1.052
_exptl_absorpt_correction_T_max 1.0000
_exptl_absorpt_correction_T_min 0.7885
_exptl_absorpt_correction_type 'psi-scan corrections'
_exptl_crystal_colour prism
_exptl_crystal_density_diffrn 1.701
_exptl_crystal_description blue
_exptl_crystal_F_000 1364
_exptl_crystal_size_max 0.50
_exptl_crystal_size_mid 0.50
_exptl_crystal_size_min 0.45
_refine_diff_density_max 1.017
_refine_diff_density_min -0.613
_refine_diff_density_rms 0.098
_refine_ls_extinction_method none
_refine_ls_goodness_of_fit_ref 1.046
_refine_ls_hydrogen_treatment mixed
_refine_ls_matrix_type full
_refine_ls_number_parameters 352
_refine_ls_number_reflns 5162
_refine_ls_number_restraints 0
_refine_ls_restrained_S_all 1.046
_refine_ls_R_factor_all 0.1967
_refine_ls_R_factor_gt 0.0889
_refine_ls_shift/su_max 0.002
_refine_ls_shift/su_mean 0.000
_refine_ls_structure_factor_coef Fsqd
_refine_ls_weighting_details 'calc w=1/[\s^2^(Fo^2^)+(0.1331P)^2^+2.5577P] where P=(Fo^2^+2Fc^2^)/3'
_refine_ls_weighting_scheme calc
_refine_ls_wR_factor_gt 0.2287
_refine_ls_wR_factor_ref 0.2791
_reflns_number_gt 2524
_reflns_number_total 5162
_reflns_threshold_expression >2sigma(I)
_cod_data_source_file ic0006642B_5.cif
_cod_data_source_block 5
_cod_database_code 4327634

loop_
_symmetry_equiv_pos_as_xyz
'x, y, z'
'-x, y+1/2, -z+1/2'
'-x, -y, -z'
'x, -y-1/2, z-1/2'

loop_
_atom_site_label
_atom_site_type_symbol
_atom_site_fract_x
_atom_site_fract_y
_atom_site_fract_z
_atom_site_U_iso_or_equiv
_atom_site_adp_type
_atom_site_occupancy
_atom_site_symmetry_multiplicity
_atom_site_calc_flag
_atom_site_refinement_flags
Cu1 Cu 0.27973(8) 0.56232(7) 0.24596(6) 0.0556(4) Uani 1 1 d .
N1 N 0.4126(7) 0.5888(7) 0.3169(7) 0.097(3) Uani 1 1 d .
N2 N 0.1807(6) 0.5818(5) 0.1470(4) 0.0599(18) Uani 1 1 d .
N3 N 0.1893(7) 0.5784(5) 0.3462(4) 0.0631(19) Uani 1 1 d .
N4 N 0.4051(7) 0.5734(6) 0.1668(7) 0.091(3) Uani 1 1 d .
N1A N 0.2707(7) 0.3986(6) 0.2454(5) 0.078(2) Uani 1 1 d .
C1A C 0.2250(8) 0.3293(6) 0.2445(5) 0.060(2) Uani 1 1 d .
C2A C 0.1646(9) 0.2350(7) 0.2420(6) 0.090(3) Uani 1 1 d .
H2AA H 0.1924 0.1963 0.1980 0.135 Uiso 1 1 calc R
H2AB H 0.0844 0.2463 0.2342 0.135 Uiso 1 1 calc R
H2AC H 0.1775 0.2007 0.2921 0.135 Uiso 1 1 calc R
C1 C 0.4407(11) 0.6912(9) 0.3059(9) 0.117(5) Uani 1 1 d .
H1A H 0.4947 0.7102 0.3482 0.140 Uiso 1 1 calc R
H1B H 0.3720 0.7296 0.3133 0.140 Uiso 1 1 calc R
C2 C 0.4885(13) 0.7172(13) 0.2279(14) 0.170(9) Uani 1 1 d .
H2A H 0.4907 0.7881 0.2235 0.204 Uiso 1 1 calc R
H2B H 0.5663 0.6936 0.2263 0.204 Uiso 1 1 calc R
C3 C 0.4291(11) 0.6803(9) 0.1623(11) 0.130(6) Uani 1 1 d .
H3A H 0.4722 0.6930 0.1138 0.157 Uiso 1 1 calc R
H3B H 0.3573 0.7151 0.1569 0.157 Uiso 1 1 calc R
C4 C 0.5026(9) 0.5165(9) 0.1944(10) 0.118(5) Uani 1 1 d .
H4A H 0.5712 0.5403 0.1690 0.141 Uiso 1 1 calc R
H4B H 0.4923 0.4482 0.1795 0.141 Uiso 1 1 calc R
C5 C 0.5147(11) 0.5257(9) 0.2873(11) 0.133(6) Uani 1 1 d .
H5A H 0.5864 0.5571 0.3018 0.160 Uiso 1 1 calc R
H5B H 0.5132 0.4614 0.3122 0.160 Uiso 1 1 calc R
C6 C 0.3830(14) 0.5586(11) 0.3966(10) 0.140(6) Uani 1 1 d .
H6A H 0.4325 0.5907 0.4362 0.168 Uiso 1 1 calc R
H6B H 0.3933 0.4884 0.4020 0.168 Uiso 1 1 calc R
C7 C 0.2554(13) 0.5861(11) 0.4130(7) 0.115(4) Uani 1 1 d .
C8 C 0.205(2) 0.6066(14) 0.4854(8) 0.146(7) Uani 1 1 d .
H8A H 0.2504 0.6137 0.5318 0.175 Uiso 1 1 calc R
C9 C 0.089(2) 0.6167(14) 0.4905(10) 0.159(8) Uani 1 1 d .
H9A H 0.0571 0.6331 0.5398 0.191 Uiso 1 1 calc R
C10 C 0.0218(14) 0.6032(11) 0.4254(8) 0.123(5) Uani 1 1 d .
H10A H -0.0572 0.6072 0.4280 0.147 Uiso 1 1 calc R
C11 C 0.0766(10) 0.5829(9) 0.3535(6) 0.091(4) Uani 1 1 d .
H11A H 0.0317 0.5717 0.3075 0.109 Uiso 1 1 calc R
C12 C 0.3571(12) 0.5376(10) 0.0874(8) 0.112(5) Uani 1 1 d .
H12A H 0.3603 0.4666 0.0859 0.134 Uiso 1 1 calc R
H12B H 0.4027 0.5626 0.0435 0.134 Uiso 1 1 calc R
C13 C 0.2361(10) 0.5707(8) 0.0762(7) 0.084(3) Uani 1 1 d .
C14 C 0.1802(15) 0.5894(11) 0.0031(7) 0.115(5) Uani 1 1 d .
H14A H 0.2199 0.5831 -0.0449 0.138 Uiso 1 1 calc R
C15 C 0.0728(16) 0.6155(11) 0.0000(8) 0.122(5) Uani 1 1 d .
H15A H 0.0367 0.6279 -0.0495 0.147 Uiso 1 1 calc R
C16 C 0.0161(11) 0.6242(10) 0.0688(7) 0.109(4) Uani 1 1 d .
H16A H -0.0604 0.6419 0.0672 0.131 Uiso 1 1 calc R
C17 C 0.0701(8) 0.6073(9) 0.1426(6) 0.088(3) Uani 1 1 d .
H17A H 0.0292 0.6136 0.1900 0.106 Uiso 1 1 calc R
P1 P 0.3083(2) 0.2597(2) 0.49725(16) 0.0779(8) Uani 1 1 d .
F1 F 0.3120(7) 0.3363(7) 0.5668(5) 0.167(4) Uani 1 1 d .
F2 F 0.3994(7) 0.3178(6) 0.4527(6) 0.157(3) Uani 1 1 d .
F3 F 0.3034(7) 0.1815(7) 0.4299(5) 0.156(3) Uani 1 1 d .
F4 F 0.4053(7) 0.2026(6) 0.5396(5) 0.161(4) Uani 1 1 d .
F5 F 0.2105(7) 0.3169(7) 0.4544(5) 0.156(3) Uani 1 1 d .
F6 F 0.2126(7) 0.2021(8) 0.5422(5) 0.168(4) Uani 1 1 d .
P2 P 0.1657(2) 0.89122(19) 0.24849(14) 0.0612(6) Uani 1 1 d .
F7 F 0.2550(11) 0.8638(10) 0.1904(6) 0.222(6) Uani 1 1 d .
F8 F 0.1592(10) 0.7921(8) 0.2826(10) 0.266(7) Uani 1 1 d .
F9 F 0.0718(10) 0.9142(11) 0.3057(6) 0.219(6) Uani 1 1 d .
F10 F 0.1719(10) 0.9914(7) 0.2187(10) 0.264(8) Uani 1 1 d .
F11 F 0.2625(8) 0.9030(9) 0.3092(5) 0.178(4) Uani 1 1 d .
F12 F 0.0668(8) 0.8765(9) 0.1885(5) 0.183(4) Uani 1 1 d .

loop_
_atom_site_aniso_label
_atom_site_aniso_U_11
_atom_site_aniso_U_22
_atom_site_aniso_U_33
_atom_site_aniso_U_23
_atom_site_aniso_U_13
_atom_site_aniso_U_12
Cu1 0.0439(6) 0.0498(6) 0.0730(7) 0.0026(6) -0.0035(4) 0.0007(5)
N1 0.070(5) 0.090(7) 0.129(8) 0.014(6) -0.041(6) -0.006(5)
N2 0.069(5) 0.061(5) 0.050(4) 0.002(3) 0.007(3) 0.013(4)
N3 0.079(5) 0.059(5) 0.050(4) -0.001(3) -0.008(4) -0.010(4)
N4 0.055(5) 0.057(5) 0.164(10) 0.009(6) 0.035(5) 0.010(4)
N1A 0.086(6) 0.050(5) 0.097(6) 0.003(4) -0.008(5) -0.015(4)
C1A 0.070(5) 0.041(5) 0.068(6) 0.003(4) -0.006(4) -0.001(5)
C2A 0.081(7) 0.070(7) 0.120(9) 0.001(6) 0.016(6) -0.032(6)
C1 0.092(9) 0.064(8) 0.191(15) -0.034(9) -0.066(9) 0.019(7)
C2 0.081(10) 0.102(13) 0.33(3) 0.015(15) -0.017(14) -0.025(9)
C3 0.077(8) 0.062(8) 0.25(2) 0.023(9) 0.064(11) -0.010(6)
C4 0.054(6) 0.081(8) 0.218(16) -0.031(10) 0.008(8) 0.014(6)
C5 0.090(9) 0.060(7) 0.246(19) -0.006(10) -0.068(11) 0.006(6)
C6 0.154(14) 0.122(12) 0.141(13) -0.017(10) -0.095(12) 0.009(10)
C7 0.146(13) 0.139(12) 0.059(7) -0.002(7) -0.026(8) -0.014(10)
C8 0.24(2) 0.148(15) 0.044(8) 0.006(8) -0.021(11) -0.041(16)
C9 0.26(2) 0.149(15) 0.065(10) -0.007(9) 0.035(14) 0.059(18)
C10 0.149(12) 0.138(12) 0.082(9) 0.025(9) 0.047(9) 0.030(10)
C11 0.089(8) 0.133(11) 0.051(6) 0.009(6) 0.014(5) -0.002(7)
C12 0.115(10) 0.106(10) 0.116(10) 0.004(8) 0.067(9) 0.016(8)
C13 0.102(8) 0.074(7) 0.078(7) 0.002(6) 0.028(6) 0.014(6)
C14 0.168(14) 0.127(11) 0.052(7) 0.007(7) 0.020(8) 0.027(11)
C15 0.175(15) 0.119(11) 0.071(8) 0.004(8) -0.024(9) 0.036(11)
C16 0.102(9) 0.155(12) 0.070(7) -0.011(8) -0.037(7) 0.034(8)
C17 0.069(6) 0.133(10) 0.061(6) 0.003(6) -0.010(5) 0.026(6)
P1 0.0683(17) 0.097(2) 0.0680(16) -0.0104(16) -0.0044(13) -0.0078(16)
F1 0.146(7) 0.207(9) 0.148(7) -0.096(7) -0.010(6) 0.004(7)
F2 0.140(7) 0.121(6) 0.213(9) 0.007(6) 0.079(7) -0.018(5)
F3 0.130(6) 0.209(9) 0.130(6) -0.081(6) 0.009(5) -0.025(6)
F4 0.161(7) 0.114(6) 0.203(9) 0.011(6) -0.089(7) 0.008(6)
F5 0.118(6) 0.193(9) 0.158(7) -0.001(6) -0.036(5) 0.049(6)
F6 0.139(7) 0.234(10) 0.132(7) -0.008(7) 0.039(5) -0.058(7)
P2 0.0696(15) 0.0593(15) 0.0544(13) 0.0005(12) -0.0006(11) 0.0086(12)
F7 0.243(12) 0.285(15) 0.139(7) -0.004(8) 0.049(8) 0.139(11)
F8 0.178(10) 0.135(9) 0.48(2) 0.138(12) -0.032(12) 0.001(8)
F9 0.174(9) 0.355(17) 0.130(7) -0.007(9) 0.039(7) 0.071(11)
F10 0.158(9) 0.104(8) 0.53(2) 0.102(11) -0.007(13) -0.010(7)
F11 0.140(7) 0.271(12) 0.121(6) 0.000(7) -0.039(5) -0.047(8)
F12 0.165(8) 0.265(12) 0.116(6) 0.022(7) -0.040(6) -0.050(8)

loop_
_atom_type_symbol
_atom_type_description
_atom_type_scat_dispersion_real
_atom_type_scat_dispersion_imag
_atom_type_scat_source
C C 0.0033 0.0016 'International Tables Vol C Tables 4.2.6.8 and 6.1.1.4'
H H 0.0000 0.0000 'International Tables Vol C Tables 4.2.6.8 and 6.1.1.4'
N N 0.0061 0.0033 'International Tables Vol C Tables 4.2.6.8 and 6.1.1.4'
F F 0.0171 0.0103 'International Tables Vol C Tables 4.2.6.8 and 6.1.1.4'
P P 0.1023 0.0942 'International Tables Vol C Tables 4.2.6.8 and 6.1.1.4'
Cu Cu 0.3201 1.2651 'International Tables Vol C Tables 4.2.6.8 and 6.1.1.4'

loop_
_geom_angle_atom_site_label_1
_geom_angle_atom_site_label_2
_geom_angle_atom_site_label_3
_geom_angle
N1 Cu1 N4 77.9(5)
N1 Cu1 N3 85.0(4)
N4 Cu1 N3 161.2(4)
N1 Cu1 N2 154.5(4)
N4 Cu1 N2 83.1(4)
N3 Cu1 N2 110.6(3)
N1 Cu1 N1A 102.9(4)
N4 Cu1 N1A 96.3(3)
N3 Cu1 N1A 95.0(3)
N2 Cu1 N1A 95.8(3)
C6 N1 C1 117.0(12)
C6 N1 C5 109.3(11)
C1 N1 C5 108.4(10)
C6 N1 Cu1 107.0(8)
C1 N1 Cu1 106.4(7)
C5 N1 Cu1 108.4(8)
C17 N2 C13 117.3(8)
C17 N2 Cu1 128.6(6)
C13 N2 Cu1 114.1(7)
C11 N3 C7 118.9(10)
C11 N3 Cu1 128.6(6)
C7 N3 Cu1 112.5(8)
C4 N4 C3 113.1(10)
C4 N4 C12 112.4(10)
C3 N4 C12 110.2(11)
C4 N4 Cu1 109.9(8)
C3 N4 Cu1 104.5(7)
C12 N4 Cu1 106.2(6)
C1A N1A Cu1 153.2(8)
N1A C1A C2A 178.9(11)
N1 C1 C2 116.0(13)
C3 C2 C1 114.2(14)
C2 C3 N4 114.5(15)
N4 C4 C5 109.1(10)
C4 C5 N1 107.4(9)
N1 C6 C7 109.7(10)
N3 C7 C8 118.7(15)
N3 C7 C6 112.3(11)
C8 C7 C6 128.7(13)
C7 C8 C9 121.2(15)
C10 C9 C8 120.6(15)
C9 C10 C11 116.0(15)
N3 C11 C10 124.3(12)
N4 C12 C13 110.5(9)
N2 C13 C14 120.2(11)
N2 C13 C12 113.2(10)
C14 C13 C12 126.6(11)
C15 C14 C13 121.6(12)
C14 C15 C16 119.1(12)
C15 C16 C17 120.6(12)
N2 C17 C16 121.2(10)
F2 P1 F4 87.9(5)
F2 P1 F3 91.7(5)
F4 P1 F3 89.7(5)
F2 P1 F5 92.2(5)
F4 P1 F5 179.7(5)
F3 P1 F5 90.1(5)
F2 P1 F1 89.8(5)
F4 P1 F1 89.7(5)
F3 P1 F1 178.4(6)
F5 P1 F1 90.6(5)
F2 P1 F6 178.6(6)
F4 P1 F6 93.5(5)
F3 P1 F6 88.6(5)
F5 P1 F6 86.4(6)
F1 P1 F6 89.9(5)
F10 P2 F8 177.2(10)
F10 P2 F7 88.8(8)
F8 P2 F7 93.3(8)
F10 P2 F9 93.3(8)
F8 P2 F9 84.7(8)
F7 P2 F9 176.9(8)
F10 P2 F11 94.7(7)
F8 P2 F11 83.5(7)
F7 P2 F11 85.7(6)
F9 P2 F11 96.4(6)
F10 P2 F12 86.9(7)
F8 P2 F12 94.8(7)
F7 P2 F12 94.9(6)
F9 P2 F12 83.0(6)
F11 P2 F12 178.3(6)

loop_
_geom_bond_atom_site_label_1
_geom_bond_atom_site_label_2
_geom_bond_distance
Cu1 N1 1.967(8)
Cu1 N4 1.991(9)
Cu1 N3 1.994(8)
Cu1 N2 2.006(7)
Cu1 N1A 2.237(9)
N1 C6 1.428(18)
N1 C1 1.448(15)
N1 C5 1.561(17)
N2 C17 1.344(11)
N2 C13 1.356(12)
N3 C11 1.331(12)
N3 C7 1.342(13)
N4 C4 1.451(14)
N4 C3 1.487(13)
N4 C12 1.499(16)
N1A C1A 1.087(10)
C1A C2A 1.469(12)
C1 C2 1.46(2)
C2 C3 1.37(2)
C4 C5 1.542(19)
C6 C7 1.57(2)
C7 C8 1.37(2)
C8 C9 1.37(2)
C9 C10 1.34(2)
C10 C11 1.388(15)
C12 C13 1.499(17)
C13 C14 1.386(17)
C14 C15 1.309(19)
C15 C16 1.331(17)
C16 C17 1.382(13)
P1 F2 1.529(8)
P1 F4 1.538(8)
P1 F3 1.542(8)
P1 F5 1.549(8)
P1 F1 1.552(8)
P1 F6 1.568(8)
P2 F10 1.455(9)
P2 F8 1.467(10)
P2 F7 1.481(9)
P2 F9 1.497(10)
P2 F11 1.511(8)
P2 F12 1.525(8)

loop_
_geom_torsion_atom_site_label_1
_geom_torsion_atom_site_label_2
_geom_torsion_atom_site_label_3
_geom_torsion_atom_site_label_4
_geom_torsion
N4 Cu1 N1 C6 -160.9(9)
N3 Cu1 N1 C6 26.9(9)
N2 Cu1 N1 C6 156.6(8)
N1A Cu1 N1 C6 -67.1(9)
N4 Cu1 N1 C1 73.3(9)
N3 Cu1 N1 C1 -98.9(9)
N2 Cu1 N1 C1 30.8(15)
N1A Cu1 N1 C1 167.1(9)
N4 Cu1 N1 C5 -43.1(8)
N3 Cu1 N1 C5 144.7(9)
N2 Cu1 N1 C5 -85.6(11)
N1A Cu1 N1 C5 50.7(9)
N1 Cu1 N2 C17 -121.6(11)
N4 Cu1 N2 C17 -163.3(9)
N3 Cu1 N2 C17 3.4(10)
N1A Cu1 N2 C17 101.1(9)
N1 Cu1 N2 C13 55.7(11)
N4 Cu1 N2 C13 14.0(7)
N3 Cu1 N2 C13 -179.3(6)
N1A Cu1 N2 C13 -81.6(7)
N1 Cu1 N3 C11 171.6(10)
N4 Cu1 N3 C11 147.3(11)
N2 Cu1 N3 C11 12.3(10)
N1A Cu1 N3 C11 -85.9(9)
N1 Cu1 N3 C7 -7.9(9)
N4 Cu1 N3 C7 -32.2(14)
N2 Cu1 N3 C7 -167.2(8)
N1A Cu1 N3 C7 94.7(8)
N1 Cu1 N4 C4 46.7(8)
N3 Cu1 N4 C4 71.5(13)
N2 Cu1 N4 C4 -150.3(8)
N1A Cu1 N4 C4 -55.2(8)
N1 Cu1 N4 C3 -74.9(9)
N3 Cu1 N4 C3 -50.1(15)
N2 Cu1 N4 C3 88.1(9)
N1A Cu1 N4 C3 -176.8(9)
N1 Cu1 N4 C12 168.6(8)
N3 Cu1 N4 C12 -166.6(9)
N2 Cu1 N4 C12 -28.4(7)
N1A Cu1 N4 C12 66.7(7)
N1 Cu1 N1A C1A 143.6(18)
N4 Cu1 N1A C1A -137.4(18)
N3 Cu1 N1A C1A 57.6(18)
N2 Cu1 N1A C1A -53.8(19)
Cu1 N1A C1A C2A 129(60)
C6 N1 C1 C2 170.3(13)
C5 N1 C1 C2 46.2(15)
Cu1 N1 C1 C2 -70.2(13)
N1 C1 C2 C3 48.1(19)
C1 C2 C3 N4 -50.4(19)
C4 N4 C3 C2 -44.2(17)
C12 N4 C3 C2 -171.0(12)
Cu1 N4 C3 C2 75.3(13)
C3 N4 C4 C5 78.5(14)
C12 N4 C4 C5 -155.9(10)
Cu1 N4 C4 C5 -37.8(12)
N4 C4 C5 N1 3.0(14)
C6 N1 C5 C4 149.3(11)
C1 N1 C5 C4 -82.2(12)
Cu1 N1 C5 C4 32.9(12)
C1 N1 C6 C7 80.2(13)
C5 N1 C6 C7 -156.2(10)
Cu1 N1 C6 C7 -39.0(13)
C11 N3 C7 C8 -5.5(19)
Cu1 N3 C7 C8 174.1(11)
C11 N3 C7 C6 168.6(11)
Cu1 N3 C7 C6 -11.9(14)
N1 C6 C7 N3 34.7(16)
N1 C6 C7 C8 -152.1(15)
N3 C7 C8 C9 2(3)
C6 C7 C8 C9 -171.3(19)
C7 C8 C9 C10 3(3)
C8 C9 C10 C11 -3(3)
C7 N3 C11 C10 5.6(18)
Cu1 N3 C11 C10 -173.9(9)
C9 C10 C11 N3 -1(2)
C4 N4 C12 C13 158.9(10)
C3 N4 C12 C13 -74.0(11)
Cu1 N4 C12 C13 38.6(11)
C17 N2 C13 C14 2.5(16)
Cu1 N2 C13 C14 -175.1(9)
C17 N2 C13 C12 -177.2(10)
Cu1 N2 C13 C12 5.1(12)
N4 C12 C13 N2 -29.5(14)
N4 C12 C13 C14 150.8(12)
N2 C13 C14 C15 -2(2)
C12 C13 C14 C15 178.1(14)
C13 C14 C15 C16 0(2)
C14 C15 C16 C17 1(2)
C13 N2 C17 C16 -1.8(17)
Cu1 N2 C17 C16 175.5(9)
C15 C16 C17 N2 0(2)
